data_4069030
loop_
_publ_author_name
'Varga, Vojtech'
'C\'isa\<rov\'a, Ivana'
'Gyepes, R\'obert'
'Hor\'a\<cek, Michal'
'Kubi\<sta, Ji\<r\'i'
'Mach, Karel'

_publ_section_title
;
 Evaluation of the Oxygen \p-Donation in Permethyltitanocene Silanolates
 and Alcoholates
;
_journal_issue 6
_journal_name_full Organometallics
_journal_page_first 1748
_journal_paper_doi 10.1021/om801209f
_journal_volume 28
_journal_year 2009
_chemical_compound_source 'synthesized by the authors'
_chemical_formula_moiety 'C38 H45 O Si Ti'
_chemical_formula_sum 'C38 H45 O Si Ti'
_chemical_formula_weight 593.73
_chemical_name_systematic
; 
 ? 
;
_space_group_IT_number 61
_symmetry_cell_setting orthorhombic
_symmetry_space_group_name_Hall '-P 2ac 2ab'
_symmetry_space_group_name_H-M 'P b c a'
_atom_sites_solution_hydrogens difmap
_atom_sites_solution_primary direct
_atom_sites_solution_secondary difmap
_audit_creation_method SHELXL-97
_cell_angle_alpha 90.00
_cell_angle_beta 90.00
_cell_angle_gamma 90.00
_cell_formula_units_Z 8
_cell_length_a 20.6532(2)
_cell_length_b 14.3925(2)
_cell_length_c 22.6067(3)
_cell_measurement_reflns_used 8412
_cell_measurement_temperature 150(2)
_cell_measurement_theta_max 27.5
_cell_measurement_theta_min 1
_cell_volume 6719.87(14)
_computing_cell_refinement 'COLLECT and DENZO'
_computing_data_collection 'COLLECT (Hooft, 1998) and DENZO (Otwinowski & Minor, 1997)'
_computing_data_reduction 'COLLECT and DENZO'
_computing_structure_refinement 'SHELXL-97 (Sheldrick, 1997)'
_computing_structure_solution 'SIR92 (Altomare et al., 1994)'
_diffrn_ambient_temperature 150(2)
_diffrn_detector_area_resol_mean 9.091
_diffrn_measured_fraction_theta_full 0.999
_diffrn_measured_fraction_theta_max 0.999
_diffrn_measurement_device_type 'Nonius KappaCCD area detector'
_diffrn_measurement_method '\f and \w scans to fill the Ewald sphere'
_diffrn_radiation_monochromator graphite
_diffrn_radiation_source 'fine-focus sealed tube'
_diffrn_radiation_type MoK\a
_diffrn_radiation_wavelength 0.71073
_diffrn_reflns_av_R_equivalents 0.060
_diffrn_reflns_av_sigmaI/netI 0.0317
_diffrn_reflns_limit_h_max 26
_diffrn_reflns_limit_h_min -26
_diffrn_reflns_limit_k_max 18
_diffrn_reflns_limit_k_min -18
_diffrn_reflns_limit_l_max 29
_diffrn_reflns_limit_l_min -29
_diffrn_reflns_number 84166
_diffrn_reflns_theta_full 27.48
_diffrn_reflns_theta_max 27.48
_diffrn_reflns_theta_min 1.95
_diffrn_standards_number 0
_exptl_absorpt_coefficient_mu 0.318
_exptl_absorpt_correction_type none
_exptl_crystal_colour green
_exptl_crystal_density_diffrn 1.174
_exptl_crystal_density_method 'not measured'
_exptl_crystal_description irregular
_exptl_crystal_F_000 2536
_exptl_crystal_size_max 0.5
_exptl_crystal_size_mid 0.4
_exptl_crystal_size_min 0.2
_refine_diff_density_max 0.367
_refine_diff_density_min -0.321
_refine_diff_density_rms 0.046
_refine_ls_extinction_method none
_refine_ls_goodness_of_fit_ref 1.035
_refine_ls_hydrogen_treatment constr
_refine_ls_matrix_type full
_refine_ls_number_parameters 380
_refine_ls_number_reflns 7704
_refine_ls_number_restraints 0
_refine_ls_restrained_S_all 1.035
_refine_ls_R_factor_all 0.0659
_refine_ls_R_factor_gt 0.0422
_refine_ls_shift/su_max 0.001
_refine_ls_shift/su_mean 0.000
_refine_ls_structure_factor_coef Fsqd
_refine_ls_weighting_details 'calc w=1/[\s^2^(Fo^2^)+(0.0498P)^2^+3.9180P] where P=(Fo^2^+2Fc^2^)/3'
_refine_ls_weighting_scheme calc
_refine_ls_wR_factor_gt 0.1026
_refine_ls_wR_factor_ref 0.1168
_reflns_number_gt 5721
_reflns_number_total 7704
_reflns_threshold_expression I>2\s(I)
_cod_data_source_file om801209f_si_001.cif
_cod_data_source_block jednosiph-mach_structure_3
_cod_database_code 4069030

loop_
_symmetry_equiv_pos_as_xyz
'x, y, z'
'-x+1/2, -y, z+1/2'
'x+1/2, -y+1/2, -z'
'-x, y+1/2, -z+1/2'
'-x, -y, -z'
'x-1/2, y, -z-1/2'
'-x-1/2, y-1/2, z'
'x, -y-1/2, z-1/2'

loop_
_atom_site_label
_atom_site_type_symbol
_atom_site_fract_x
_atom_site_fract_y
_atom_site_fract_z
_atom_site_U_iso_or_equiv
_atom_site_adp_type
_atom_site_occupancy
_atom_site_symmetry_multiplicity
_atom_site_calc_flag
_atom_site_refinement_flags
Ti1 Ti 0.350623(15) 0.33004(2) 0.215099(14) 0.02604(10) Uani 1 1 d .
O1 O 0.36302(6) 0.32721(9) 0.29921(6) 0.0314(3) Uani 1 1 d .
Si1 Si 0.36596(2) 0.33156(3) 0.37039(2) 0.02719(12) Uani 1 1 d .
C1 C 0.28165(9) 0.45823(14) 0.24022(9) 0.0354(4) Uani 1 1 d .
C2 C 0.32363(10) 0.48707(14) 0.19406(10) 0.0378(5) Uani 1 1 d .
C3 C 0.30578(10) 0.43813(15) 0.14241(9) 0.0403(5) Uani 1 1 d .
C4 C 0.25573(10) 0.37540(15) 0.15720(9) 0.0384(5) Uani 1 1 d .
C5 C 0.24150(9) 0.38751(15) 0.21815(9) 0.0357(4) Uani 1 1 d .
C6 C 0.27619(12) 0.50391(17) 0.29936(10) 0.0496(6) Uani 1 1 d .
H6A H 0.2526 0.5610 0.2955 0.074 Uiso 1 1 calc R
H6B H 0.3187 0.5167 0.3145 0.074 Uiso 1 1 calc R
H6C H 0.2538 0.4634 0.3261 0.074 Uiso 1 1 calc R
C7 C 0.37098(12) 0.56669(15) 0.19680(13) 0.0561(6) Uani 1 1 d .
H7A H 0.4090 0.5513 0.1744 0.084 Uiso 1 1 calc R
H7B H 0.3828 0.5781 0.2372 0.084 Uiso 1 1 calc R
H7C H 0.3513 0.6214 0.1805 0.084 Uiso 1 1 calc R
C8 C 0.32675(14) 0.46663(19) 0.08129(11) 0.0610(7) Uani 1 1 d .
H8A H 0.3131 0.5293 0.0738 0.091 Uiso 1 1 calc R
H8B H 0.3075 0.4259 0.0526 0.091 Uiso 1 1 calc R
H8C H 0.3730 0.4629 0.0784 0.091 Uiso 1 1 calc R
C9 C 0.21551(12) 0.31787(19) 0.11550(12) 0.0585(7) Uani 1 1 d .
H9A H 0.1720 0.3414 0.1148 0.088 Uiso 1 1 calc R
H9B H 0.2152 0.2545 0.1287 0.088 Uiso 1 1 calc R
H9C H 0.2337 0.3211 0.0765 0.088 Uiso 1 1 calc R
C10 C 0.18716(11) 0.34043(18) 0.25092(12) 0.0557(6) Uani 1 1 d .
H10A H 0.1934 0.3480 0.2927 0.084 Uiso 1 1 calc R
H10B H 0.1868 0.2755 0.2413 0.084 Uiso 1 1 calc R
H10C H 0.1466 0.3679 0.2396 0.084 Uiso 1 1 calc R
C11 C 0.45425(9) 0.25606(14) 0.21109(8) 0.0320(4) Uani 1 1 d .
C12 C 0.44405(9) 0.29925(13) 0.15544(9) 0.0335(4) Uani 1 1 d .
C13 C 0.39231(9) 0.25209(14) 0.12724(9) 0.0340(4) Uani 1 1 d .
C14 C 0.36856(10) 0.18350(13) 0.16664(9) 0.0335(4) Uani 1 1 d .
C15 C 0.40813(10) 0.18473(13) 0.21762(8) 0.0324(4) Uani 1 1 d .
C16 C 0.50817(10) 0.28024(17) 0.25336(11) 0.0482(6) Uani 1 1 d .
H16A H 0.5007 0.2501 0.2906 0.072 Uiso 1 1 calc R
H16B H 0.5094 0.3463 0.2591 0.072 Uiso 1 1 calc R
H16C H 0.5487 0.2597 0.2373 0.072 Uiso 1 1 calc R
C17 C 0.48815(11) 0.37090(16) 0.12854(11) 0.0504(6) Uani 1 1 d .
H17A H 0.5307 0.3451 0.1239 0.076 Uiso 1 1 calc R
H17B H 0.4902 0.4242 0.1540 0.076 Uiso 1 1 calc R
H17C H 0.4716 0.3891 0.0906 0.076 Uiso 1 1 calc R
C18 C 0.37540(12) 0.25589(17) 0.06262(9) 0.0488(6) Uani 1 1 d .
H18A H 0.3925 0.3119 0.0457 0.073 Uiso 1 1 calc R
H18B H 0.3292 0.2551 0.0581 0.073 Uiso 1 1 calc R
H18C H 0.3937 0.2031 0.0428 0.073 Uiso 1 1 calc R
C19 C 0.31907(12) 0.11049(16) 0.15201(12) 0.0541(6) Uani 1 1 d .
H19A H 0.3407 0.0540 0.1411 0.081 Uiso 1 1 calc R
H19B H 0.2927 0.1314 0.1197 0.081 Uiso 1 1 calc R
H19C H 0.2922 0.0994 0.1859 0.081 Uiso 1 1 calc R
C20 C 0.40408(12) 0.11616(15) 0.26767(10) 0.0469(6) Uani 1 1 d .
H20A H 0.3613 0.1174 0.2843 0.070 Uiso 1 1 calc R
H20B H 0.4351 0.1324 0.2976 0.070 Uiso 1 1 calc R
H20C H 0.4133 0.0549 0.2531 0.070 Uiso 1 1 calc R
C21 C 0.40303(9) 0.44424(13) 0.39641(9) 0.0318(4) Uani 1 1 d .
C22 C 0.43978(10) 0.49833(14) 0.35791(11) 0.0422(5) Uani 1 1 d .
H22 H 0.4425 0.4817 0.3182 0.051 Uiso 1 1 calc R
C23 C 0.47278(11) 0.57742(16) 0.37795(14) 0.0544(7) Uani 1 1 d .
H23 H 0.4975 0.6123 0.3517 0.065 Uiso 1 1 calc R
C24 C 0.46864(11) 0.60355(16) 0.43621(13) 0.0529(6) Uani 1 1 d .
H24 H 0.4903 0.6563 0.4493 0.063 Uiso 1 1 calc R
C25 C 0.43279(11) 0.55216(15) 0.47498(11) 0.0468(6) Uani 1 1 d .
H25 H 0.4297 0.5702 0.5144 0.056 Uiso 1 1 calc R
C26 C 0.40083(10) 0.47274(13) 0.45549(9) 0.0369(4) Uani 1 1 d .
H26 H 0.3773 0.4376 0.4825 0.044 Uiso 1 1 calc R
C27 C 0.28250(9) 0.31227(13) 0.40141(8) 0.0321(4) Uani 1 1 d .
C28 C 0.24999(11) 0.37226(16) 0.43918(9) 0.0445(5) Uani 1 1 d .
H28 H 0.2703 0.4266 0.4515 0.053 Uiso 1 1 calc R
C29 C 0.18753(12) 0.3527(2) 0.45896(12) 0.0592(7) Uani 1 1 d .
H29 H 0.1667 0.3941 0.4842 0.071 Uiso 1 1 calc R
C30 C 0.15655(11) 0.27341(19) 0.44157(11) 0.0553(6) Uani 1 1 d .
H30 H 0.1149 0.2608 0.4551 0.066 Uiso 1 1 calc R
C31 C 0.18697(11) 0.21249(18) 0.40415(11) 0.0536(6) Uani 1 1 d .
H31 H 0.1662 0.1583 0.3922 0.064 Uiso 1 1 calc R
C32 C 0.24899(11) 0.23239(15) 0.38425(10) 0.0444(5) Uani 1 1 d .
H32 H 0.2690 0.1910 0.3585 0.053 Uiso 1 1 calc R
C33 C 0.42111(10) 0.24002(13) 0.40345(8) 0.0319(4) Uani 1 1 d .
C34 C 0.48671(10) 0.26005(15) 0.41213(9) 0.0395(5) Uani 1 1 d .
H34 H 0.5021 0.3190 0.4029 0.047 Uiso 1 1 calc R
C35 C 0.52953(12) 0.19395(17) 0.43421(10) 0.0503(6) Uani 1 1 d .
H35 H 0.5728 0.2092 0.4399 0.060 Uiso 1 1 calc R
C36 C 0.50783(14) 0.10601(18) 0.44756(10) 0.0548(7) Uani 1 1 d .
H36 H 0.5365 0.0615 0.4618 0.066 Uiso 1 1 calc R
C37 C 0.44372(14) 0.08423(16) 0.43976(10) 0.0524(6) Uani 1 1 d .
H37 H 0.4290 0.0248 0.4487 0.063 Uiso 1 1 calc R
C38 C 0.40089(12) 0.15039(14) 0.41860(9) 0.0409(5) Uani 1 1 d .
H38 H 0.3574 0.1348 0.4143 0.049 Uiso 1 1 calc R

loop_
_atom_site_aniso_label
_atom_site_aniso_U_11
_atom_site_aniso_U_22
_atom_site_aniso_U_33
_atom_site_aniso_U_23
_atom_site_aniso_U_13
_atom_site_aniso_U_12
Ti1 0.02648(17) 0.02637(17) 0.02526(17) 0.00211(13) 0.00229(13) 0.00108(13)
O1 0.0336(7) 0.0335(7) 0.0270(6) 0.0013(5) 0.0024(5) 0.0077(6)
Si1 0.0299(3) 0.0260(2) 0.0257(2) 0.0004(2) 0.0018(2) 0.0014(2)
C1 0.0332(10) 0.0357(10) 0.0372(11) 0.0029(9) -0.0023(9) 0.0118(8)
C2 0.0352(10) 0.0293(10) 0.0489(12) 0.0078(9) -0.0012(9) 0.0071(8)
C3 0.0408(11) 0.0431(12) 0.0370(11) 0.0106(9) 0.0013(9) 0.0112(9)
C4 0.0347(10) 0.0431(12) 0.0374(11) 0.0021(9) -0.0051(9) 0.0062(9)
C5 0.0275(9) 0.0415(11) 0.0381(10) 0.0042(9) -0.0002(8) 0.0066(8)
C6 0.0527(13) 0.0495(13) 0.0466(13) -0.0087(11) -0.0056(11) 0.0248(11)
C7 0.0550(14) 0.0304(11) 0.0828(19) 0.0113(12) -0.0021(13) -0.0012(10)
C8 0.0757(17) 0.0629(16) 0.0444(13) 0.0229(12) 0.0125(13) 0.0177(14)
C9 0.0501(14) 0.0713(17) 0.0543(15) -0.0091(13) -0.0173(12) 0.0013(12)
C10 0.0334(11) 0.0670(16) 0.0668(16) 0.0103(14) 0.0081(11) -0.0004(11)
C11 0.0287(9) 0.0344(10) 0.0329(10) -0.0049(8) 0.0057(8) 0.0054(8)
C12 0.0343(10) 0.0310(9) 0.0351(10) -0.0014(8) 0.0116(8) 0.0011(8)
C13 0.0384(10) 0.0337(10) 0.0300(10) -0.0005(8) 0.0051(8) 0.0022(8)
C14 0.0389(10) 0.0302(10) 0.0315(10) -0.0023(8) 0.0051(8) -0.0031(8)
C15 0.0393(10) 0.0279(9) 0.0301(10) 0.0013(8) 0.0090(8) 0.0052(8)
C16 0.0322(11) 0.0593(15) 0.0533(14) -0.0099(12) -0.0024(10) 0.0058(10)
C17 0.0463(13) 0.0435(12) 0.0614(15) 0.0038(11) 0.0213(11) -0.0087(10)
C18 0.0629(14) 0.0537(14) 0.0299(11) -0.0015(10) 0.0005(10) 0.0070(12)
C19 0.0621(15) 0.0422(13) 0.0579(15) -0.0075(11) 0.0017(12) -0.0175(11)
C20 0.0688(15) 0.0353(11) 0.0365(11) 0.0066(9) 0.0104(11) 0.0110(11)
C21 0.0273(9) 0.0270(9) 0.0410(11) 0.0038(8) -0.0038(8) 0.0021(7)
C22 0.0363(11) 0.0368(11) 0.0537(13) 0.0074(10) 0.0048(10) 0.0018(9)
C23 0.0358(12) 0.0365(12) 0.091(2) 0.0174(13) 0.0050(12) -0.0030(9)
C24 0.0379(12) 0.0328(11) 0.088(2) -0.0009(12) -0.0169(12) -0.0008(9)
C25 0.0456(12) 0.0368(11) 0.0581(14) -0.0077(10) -0.0205(11) 0.0056(10)
C26 0.0381(11) 0.0303(10) 0.0425(11) 0.0029(9) -0.0104(9) 0.0001(8)
C27 0.0336(10) 0.0356(10) 0.0272(9) -0.0023(8) 0.0031(8) -0.0027(8)
C28 0.0400(11) 0.0483(13) 0.0450(12) -0.0200(10) 0.0042(10) -0.0051(10)
C29 0.0458(13) 0.0755(17) 0.0563(15) -0.0317(14) 0.0153(12) -0.0049(12)
C30 0.0412(12) 0.0735(17) 0.0510(14) -0.0118(13) 0.0178(11) -0.0142(12)
C31 0.0481(13) 0.0534(14) 0.0592(15) -0.0137(12) 0.0127(12) -0.0197(11)
C32 0.0442(11) 0.0421(12) 0.0468(12) -0.0158(10) 0.0125(10) -0.0070(10)
C33 0.0446(11) 0.0293(9) 0.0219(9) -0.0006(7) 0.0016(8) 0.0065(8)
C34 0.0471(12) 0.0375(11) 0.0338(11) -0.0016(9) -0.0055(9) 0.0096(9)
C35 0.0529(13) 0.0584(15) 0.0397(12) -0.0044(11) -0.0101(11) 0.0217(11)
C36 0.0795(18) 0.0515(14) 0.0334(12) 0.0044(10) 0.0002(12) 0.0343(13)
C37 0.0884(19) 0.0354(11) 0.0334(11) 0.0060(9) 0.0099(12) 0.0151(12)
C38 0.0584(13) 0.0364(11) 0.0278(10) 0.0039(8) 0.0036(10) 0.0045(10)

loop_
_atom_type_symbol
_atom_type_description
_atom_type_scat_dispersion_real
_atom_type_scat_dispersion_imag
_atom_type_scat_source
C C 0.0033 0.0016 'International Tables Vol C Tables 4.2.6.8 and 6.1.1.4'
H H 0.0000 0.0000 'International Tables Vol C Tables 4.2.6.8 and 6.1.1.4'
O O 0.0106 0.0060 'International Tables Vol C Tables 4.2.6.8 and 6.1.1.4'
Si Si 0.0817 0.0704 'International Tables Vol C Tables 4.2.6.8 and 6.1.1.4'
Ti Ti 0.2776 0.4457 'International Tables Vol C Tables 4.2.6.8 and 6.1.1.4'

loop_
_geom_angle_atom_site_label_1
_geom_angle_atom_site_label_2
_geom_angle_atom_site_label_3
_geom_angle
O1 Ti1 C2 104.47(7)
O1 Ti1 C11 84.76(6)
C2 Ti1 C11 128.74(7)
O1 Ti1 C12 116.52(6)
C2 Ti1 C12 104.61(7)
C11 Ti1 C12 34.48(7)
O1 Ti1 C1 82.01(6)
C2 Ti1 C1 34.56(7)
C11 Ti1 C1 151.94(7)
C12 Ti1 C1 138.92(7)
O1 Ti1 C5 95.97(6)
C2 Ti1 C5 57.18(7)
C11 Ti1 C5 173.69(7)
C12 Ti1 C5 146.69(7)
C1 Ti1 C5 34.02(7)
O1 Ti1 C14 114.34(6)
C2 Ti1 C14 141.17(7)
C11 Ti1 C14 56.96(7)
C12 Ti1 C14 57.13(7)
C1 Ti1 C14 150.88(7)
C5 Ti1 C14 117.36(7)
O1 Ti1 C15 83.81(6)
C2 Ti1 C15 161.35(7)
C11 Ti1 C15 34.13(7)
C12 Ti1 C15 56.97(6)
C1 Ti1 C15 162.95(7)
C5 Ti1 C15 139.64(7)
C14 Ti1 C15 34.16(7)
O1 Ti1 C13 138.61(6)
C2 Ti1 C13 110.95(7)
C11 Ti1 C13 56.52(7)
C12 Ti1 C13 34.09(7)
C1 Ti1 C13 139.14(7)
C5 Ti1 C13 120.88(7)
C14 Ti1 C13 34.02(6)
C15 Ti1 C13 56.29(7)
O1 Ti1 C3 136.88(7)
C2 Ti1 C3 34.04(7)
C11 Ti1 C3 126.63(7)
C12 Ti1 C3 92.55(7)
C1 Ti1 C3 56.28(7)
C5 Ti1 C3 56.27(7)
C14 Ti1 C3 108.07(7)
C15 Ti1 C3 139.12(7)
C13 Ti1 C3 83.05(7)
O1 Ti1 C4 130.01(6)
C2 Ti1 C4 56.69(7)
C11 Ti1 C4 144.64(7)
C12 Ti1 C4 113.18(7)
C1 Ti1 C4 56.33(7)
C5 Ti1 C4 34.05(7)
C14 Ti1 C4 96.53(7)
C15 Ti1 C4 129.82(7)
C13 Ti1 C4 88.27(7)
C3 Ti1 C4 33.57(7)
Si1 O1 Ti1 173.50(8)
O1 Si1 C27 109.39(8)
O1 Si1 C21 111.09(8)
C27 Si1 C21 112.47(9)
O1 Si1 C33 112.92(7)
C27 Si1 C33 107.52(9)
C21 Si1 C33 103.33(8)
C5 C1 C2 108.16(18)
C5 C1 C6 126.3(2)
C2 C1 C6 125.1(2)
C5 C1 Ti1 73.10(11)
C2 C1 Ti1 71.83(11)
C6 C1 Ti1 126.51(13)
C3 C2 C1 107.61(19)
C3 C2 C7 125.6(2)
C1 C2 C7 126.1(2)
C3 C2 Ti1 75.66(12)
C1 C2 Ti1 73.61(11)
C7 C2 Ti1 124.23(14)
C4 C3 C2 108.31(18)
C4 C3 C8 127.0(2)
C2 C3 C8 123.2(2)
C4 C3 Ti1 73.23(11)
C2 C3 Ti1 70.30(11)
C8 C3 Ti1 132.95(15)
C3 C4 C5 107.63(19)
C3 C4 C9 127.4(2)
C5 C4 C9 124.1(2)
C3 C4 Ti1 73.20(11)
C5 C4 Ti1 71.29(11)
C9 C4 Ti1 129.11(16)
C1 C5 C4 108.14(18)
C1 C5 C10 126.3(2)
C4 C5 C10 125.2(2)
C1 C5 Ti1 72.88(11)
C4 C5 Ti1 74.66(11)
C10 C5 Ti1 123.95(14)
C1 C6 H6A 109.5
C1 C6 H6B 109.5
H6A C6 H6B 109.5
C1 C6 H6C 109.5
H6A C6 H6C 109.5
H6B C6 H6C 109.5
C2 C7 H7A 109.5
C2 C7 H7B 109.5
H7A C7 H7B 109.5
C2 C7 H7C 109.5
H7A C7 H7C 109.5
H7B C7 H7C 109.5
C3 C8 H8A 109.5
C3 C8 H8B 109.5
H8A C8 H8B 109.5
C3 C8 H8C 109.5
H8A C8 H8C 109.5
H8B C8 H8C 109.5
C4 C9 H9A 109.5
C4 C9 H9B 109.5
H9A C9 H9B 109.5
C4 C9 H9C 109.5
H9A C9 H9C 109.5
H9B C9 H9C 109.5
C5 C10 H10A 109.5
C5 C10 H10B 109.5
H10A C10 H10B 109.5
C5 C10 H10C 109.5
H10A C10 H10C 109.5
H10B C10 H10C 109.5
C15 C11 C12 108.17(17)
C15 C11 C16 126.96(19)
C12 C11 C16 124.77(19)
C15 C11 Ti1 73.46(11)
C12 C11 Ti1 72.89(11)
C16 C11 Ti1 122.27(13)
C13 C12 C11 107.52(17)
C13 C12 C17 127.08(19)
C11 C12 C17 124.67(19)
C13 C12 Ti1 74.61(11)
C11 C12 Ti1 72.63(10)
C17 C12 Ti1 126.05(14)
C14 C13 C12 108.17(17)
C14 C13 C18 123.77(19)
C12 C13 C18 126.51(19)
C14 C13 Ti1 71.71(11)
C12 C13 Ti1 71.30(11)
C18 C13 Ti1 133.86(14)
C15 C14 C13 107.68(17)
C15 C14 C19 125.56(19)
C13 C14 C19 125.75(19)
C15 C14 Ti1 72.94(11)
C13 C14 Ti1 74.27(11)
C19 C14 Ti1 127.50(15)
C11 C15 C14 108.35(17)
C11 C15 C20 126.5(2)
C14 C15 C20 124.99(19)
C11 C15 Ti1 72.40(10)
C14 C15 Ti1 72.90(11)
C20 C15 Ti1 124.12(13)
C11 C16 H16A 109.5
C11 C16 H16B 109.5
H16A C16 H16B 109.5
C11 C16 H16C 109.5
H16A C16 H16C 109.5
H16B C16 H16C 109.5
C12 C17 H17A 109.5
C12 C17 H17B 109.5
H17A C17 H17B 109.5
C12 C17 H17C 109.5
H17A C17 H17C 109.5
H17B C17 H17C 109.5
C13 C18 H18A 109.5
C13 C18 H18B 109.5
H18A C18 H18B 109.5
C13 C18 H18C 109.5
H18A C18 H18C 109.5
H18B C18 H18C 109.5
C14 C19 H19A 109.5
C14 C19 H19B 109.5
H19A C19 H19B 109.5
C14 C19 H19C 109.5
H19A C19 H19C 109.5
H19B C19 H19C 109.5
C15 C20 H20A 109.5
C15 C20 H20B 109.5
H20A C20 H20B 109.5
C15 C20 H20C 109.5
H20A C20 H20C 109.5
H20B C20 H20C 109.5
C22 C21 C26 116.80(18)
C22 C21 Si1 120.43(16)
C26 C21 Si1 122.46(15)
C21 C22 C23 121.1(2)
C21 C22 H22 119.4
C23 C22 H22 119.4
C24 C23 C22 120.2(2)
C24 C23 H23 119.9
C22 C23 H23 119.9
C25 C24 C23 120.1(2)
C25 C24 H24 119.9
C23 C24 H24 119.9
C24 C25 C26 119.9(2)
C24 C25 H25 120.0
C26 C25 H25 120.0
C25 C26 C21 121.9(2)
C25 C26 H26 119.1
C21 C26 H26 119.1
C28 C27 C32 116.31(19)
C28 C27 Si1 125.51(15)
C32 C27 Si1 118.15(15)
C27 C28 C29 121.3(2)
C27 C28 H28 119.3
C29 C28 H28 119.3
C30 C29 C28 120.6(2)
C30 C29 H29 119.7
C28 C29 H29 119.7
C29 C30 C31 119.8(2)
C29 C30 H30 120.1
C31 C30 H30 120.1
C30 C31 C32 119.4(2)
C30 C31 H31 120.3
C32 C31 H31 120.3
C31 C32 C27 122.5(2)
C31 C32 H32 118.7
C27 C32 H32 118.8
C38 C33 C34 116.41(18)
C38 C33 Si1 123.94(16)
C34 C33 Si1 119.61(15)
C35 C34 C33 121.7(2)
C35 C34 H34 119.2
C33 C34 H34 119.2
C36 C35 C34 120.0(2)
C36 C35 H35 120.0
C34 C35 H35 120.0
C37 C36 C35 119.7(2)
C37 C36 H36 120.1
C35 C36 H36 120.1
C36 C37 C38 120.3(2)
C36 C37 H37 119.9
C38 C37 H37 119.9
C37 C38 C33 121.9(2)
C37 C38 H38 119.1
C33 C38 H38 119.1

loop_
_geom_bond_atom_site_label_1
_geom_bond_atom_site_label_2
_geom_bond_distance
Ti1 O1 1.9190(13)
Ti1 C2 2.3759(19)
Ti1 C11 2.3921(18)
Ti1 C12 2.3954(19)
Ti1 C1 2.3991(19)
Ti1 C5 2.4018(19)
Ti1 C14 2.4052(19)
Ti1 C15 2.4058(19)
Ti1 C13 2.4383(19)
Ti1 C3 2.445(2)
Ti1 C4 2.446(2)
O1 Si1 1.6115(13)
Si1 C27 1.881(2)
Si1 C21 1.8875(19)
Si1 C33 1.8952(19)
C1 C5 1.405(3)
C1 C2 1.419(3)
C1 C6 1.494(3)
C2 C3 1.413(3)
C2 C7 1.508(3)
C3 C4 1.412(3)
C3 C8 1.505(3)
C4 C5 1.420(3)
C4 C9 1.505(3)
C5 C10 1.506(3)
C6 H6A 0.9600
C6 H6B 0.9600
C6 H6C 0.9600
C7 H7A 0.9600
C7 H7B 0.9600
C7 H7C 0.9600
C8 H8A 0.9600
C8 H8B 0.9600
C8 H8C 0.9600
C9 H9A 0.9600
C9 H9B 0.9600
C9 H9C 0.9600
C10 H10A 0.9600
C10 H10B 0.9600
C10 H10C 0.9600
C11 C15 1.408(3)
C11 C12 1.419(3)
C11 C16 1.508(3)
C12 C13 1.417(3)
C12 C17 1.504(3)
C13 C14 1.417(3)
C13 C18 1.503(3)
C14 C15 1.413(3)
C14 C19 1.503(3)
C15 C20 1.504(3)
C16 H16A 0.9600
C16 H16B 0.9600
C16 H16C 0.9600
C17 H17A 0.9600
C17 H17B 0.9600
C17 H17C 0.9600
C18 H18A 0.9600
C18 H18B 0.9600
C18 H18C 0.9600
C19 H19A 0.9600
C19 H19B 0.9600
C19 H19C 0.9600
C20 H20A 0.9600
C20 H20B 0.9600
C20 H20C 0.9600
C21 C22 1.393(3)
C21 C26 1.398(3)
C22 C23 1.402(3)
C22 H22 0.9300
C23 C24 1.372(4)
C23 H23 0.9300
C24 C25 1.365(3)
C24 H24 0.9300
C25 C26 1.392(3)
C25 H25 0.9300
C26 H26 0.9300
C27 C28 1.387(3)
C27 C32 1.397(3)
C28 C29 1.394(3)
C28 H28 0.9300
C29 C30 1.366(3)
C29 H29 0.9300
C30 C31 1.371(3)
C30 H30 0.9300
C31 C32 1.388(3)
C31 H31 0.9300
C32 H32 0.9300
C33 C38 1.399(3)
C33 C34 1.399(3)
C34 C35 1.392(3)
C34 H34 0.9300
C35 C36 1.376(4)
C35 H35 0.9300
C36 C37 1.372(4)
C36 H36 0.9300
C37 C38 1.385(3)
C37 H37 0.9300
C38 H38 0.9300

loop_
_geom_torsion_atom_site_label_1
_geom_torsion_atom_site_label_2
_geom_torsion_atom_site_label_3
_geom_torsion_atom_site_label_4
_geom_torsion
C2 Ti1 O1 Si1 45.7(8)
C11 Ti1 O1 Si1 174.4(8)
C12 Ti1 O1 Si1 160.6(8)
C1 Ti1 O1 Si1 19.2(8)
C5 Ti1 O1 Si1 -11.9(8)
C14 Ti1 O1 Si1 -135.5(8)
C15 Ti1 O1 Si1 -151.3(8)
C13 Ti1 O1 Si1 -165.9(8)
C3 Ti1 O1 Si1 33.3(8)
C4 Ti1 O1 Si1 -12.7(8)
Ti1 O1 Si1 C27 41.7(8)
Ti1 O1 Si1 C21 -83.0(8)
Ti1 O1 Si1 C33 161.4(8)
O1 Ti1 C1 C5 -113.31(12)
C2 Ti1 C1 C5 116.27(17)
C11 Ti1 C1 C5 -175.96(14)
C12 Ti1 C1 C5 125.02(13)
C14 Ti1 C1 C5 13.8(2)
C15 Ti1 C1 C5 -79.3(3)
C13 Ti1 C1 C5 71.92(15)
C3 Ti1 C1 C5 78.20(13)
C4 Ti1 C1 C5 37.58(11)
O1 Ti1 C1 C2 130.42(13)
C11 Ti1 C1 C2 67.77(19)
C12 Ti1 C1 C2 8.75(18)
C5 Ti1 C1 C2 -116.27(17)
C14 Ti1 C1 C2 -102.48(17)
C15 Ti1 C1 C2 164.4(2)
C13 Ti1 C1 C2 -44.36(17)
C3 Ti1 C1 C2 -38.07(12)
C4 Ti1 C1 C2 -78.69(13)
O1 Ti1 C1 C6 9.72(19)
C2 Ti1 C1 C6 -120.7(2)
C11 Ti1 C1 C6 -52.9(3)
C12 Ti1 C1 C6 -112.0(2)
C5 Ti1 C1 C6 123.0(2)
C14 Ti1 C1 C6 136.82(19)
C15 Ti1 C1 C6 43.7(4)
C13 Ti1 C1 C6 -165.06(17)
C3 Ti1 C1 C6 -158.8(2)
C4 Ti1 C1 C6 160.6(2)
C5 C1 C2 C3 4.1(2)
C6 C1 C2 C3 -169.03(18)
Ti1 C1 C2 C3 68.64(14)
C5 C1 C2 C7 174.71(19)
C6 C1 C2 C7 1.6(3)
Ti1 C1 C2 C7 -120.7(2)
C5 C1 C2 Ti1 -64.55(13)
C6 C1 C2 Ti1 122.33(19)
O1 Ti1 C2 C3 -164.75(12)
C11 Ti1 C2 C3 100.31(13)
C12 Ti1 C2 C3 72.31(13)
C1 Ti1 C2 C3 -113.62(18)
C5 Ti1 C2 C3 -76.96(13)
C14 Ti1 C2 C3 17.10(18)
C15 Ti1 C2 C3 80.6(3)
C13 Ti1 C2 C3 37.06(14)
C4 Ti1 C2 C3 -36.07(12)
O1 Ti1 C2 C1 -51.13(13)
C11 Ti1 C2 C1 -146.07(12)
C12 Ti1 C2 C1 -174.07(12)
C5 Ti1 C2 C1 36.66(11)
C14 Ti1 C2 C1 130.72(13)
C15 Ti1 C2 C1 -165.7(2)
C13 Ti1 C2 C1 150.68(12)
C3 Ti1 C2 C1 113.62(18)
C4 Ti1 C2 C1 77.55(13)
O1 Ti1 C2 C7 71.7(2)
C11 Ti1 C2 C7 -23.3(2)
C12 Ti1 C2 C7 -51.3(2)
C1 Ti1 C2 C7 122.8(3)
C5 Ti1 C2 C7 159.5(2)
C14 Ti1 C2 C7 -106.5(2)
C15 Ti1 C2 C7 -42.9(4)
C13 Ti1 C2 C7 -86.5(2)
C3 Ti1 C2 C7 -123.6(3)
C4 Ti1 C2 C7 -159.6(2)
C1 C2 C3 C4 -3.4(2)
C7 C2 C3 C4 -174.10(19)
Ti1 C2 C3 C4 63.81(14)
C1 C2 C3 C8 163.6(2)
C7 C2 C3 C8 -7.0(3)
Ti1 C2 C3 C8 -129.1(2)
C1 C2 C3 Ti1 -67.25(13)
C7 C2 C3 Ti1 122.1(2)
O1 Ti1 C3 C4 -95.27(15)
C2 Ti1 C3 C4 -117.15(18)
C11 Ti1 C3 C4 135.85(12)
C12 Ti1 C3 C4 130.19(13)
C1 Ti1 C3 C4 -78.47(13)
C5 Ti1 C3 C4 -37.28(12)
C14 Ti1 C3 C4 74.03(13)
C15 Ti1 C3 C4 91.66(15)
C13 Ti1 C3 C4 97.39(13)
O1 Ti1 C3 C2 21.88(17)
C11 Ti1 C3 C2 -107.00(13)
C12 Ti1 C3 C2 -112.66(13)
C1 Ti1 C3 C2 38.68(12)
C5 Ti1 C3 C2 79.87(13)
C14 Ti1 C3 C2 -168.82(12)
C15 Ti1 C3 C2 -151.19(12)
C13 Ti1 C3 C2 -145.46(13)
C4 Ti1 C3 C2 117.15(18)
O1 Ti1 C3 C8 139.4(2)
C2 Ti1 C3 C8 117.5(3)
C11 Ti1 C3 C8 10.5(3)
C12 Ti1 C3 C8 4.8(2)
C1 Ti1 C3 C8 156.2(3)
C5 Ti1 C3 C8 -162.6(3)
C14 Ti1 C3 C8 -51.3(3)
C15 Ti1 C3 C8 -33.7(3)
C13 Ti1 C3 C8 -28.0(2)
C4 Ti1 C3 C8 -125.3(3)
C2 C3 C4 C5 1.5(2)
C8 C3 C4 C5 -165.0(2)
Ti1 C3 C4 C5 63.41(14)
C2 C3 C4 C9 171.3(2)
C8 C3 C4 C9 4.8(4)
Ti1 C3 C4 C9 -126.8(2)
C2 C3 C4 Ti1 -61.93(14)
C8 C3 C4 Ti1 131.6(2)
O1 Ti1 C4 C3 117.30(13)
C2 Ti1 C4 C3 36.58(12)
C11 Ti1 C4 C3 -75.00(17)
C12 Ti1 C4 C3 -56.11(14)
C1 Ti1 C4 C3 78.32(14)
C5 Ti1 C4 C3 115.86(18)
C14 Ti1 C4 C3 -113.08(13)
C15 Ti1 C4 C3 -121.59(13)
C13 Ti1 C4 C3 -80.02(13)
O1 Ti1 C4 C5 1.44(16)
C2 Ti1 C4 C5 -79.28(14)
C11 Ti1 C4 C5 169.14(13)
C12 Ti1 C4 C5 -171.98(12)
C1 Ti1 C4 C5 -37.55(12)
C14 Ti1 C4 C5 131.06(13)
C15 Ti1 C4 C5 122.55(13)
C13 Ti1 C4 C5 164.12(13)
C3 Ti1 C4 C5 -115.86(18)
O1 Ti1 C4 C9 -117.8(2)
C2 Ti1 C4 C9 161.5(2)
C11 Ti1 C4 C9 49.9(3)
C12 Ti1 C4 C9 68.8(2)
C1 Ti1 C4 C9 -156.8(2)
C5 Ti1 C4 C9 -119.2(3)
C14 Ti1 C4 C9 11.8(2)
C15 Ti1 C4 C9 3.3(2)
C13 Ti1 C4 C9 44.9(2)
C3 Ti1 C4 C9 124.9(3)
C2 C1 C5 C4 -3.2(2)
C6 C1 C5 C4 169.83(19)
Ti1 C1 C5 C4 -66.91(14)
C2 C1 C5 C10 -176.35(19)
C6 C1 C5 C10 -3.3(3)
Ti1 C1 C5 C10 119.9(2)
C2 C1 C5 Ti1 63.72(13)
C6 C1 C5 Ti1 -123.3(2)
C3 C4 C5 C1 1.1(2)
C9 C4 C5 C1 -169.2(2)
Ti1 C4 C5 C1 65.73(13)
C3 C4 C5 C10 174.3(2)
C9 C4 C5 C10 4.1(3)
Ti1 C4 C5 C10 -121.0(2)
C3 C4 C5 Ti1 -64.67(14)
C9 C4 C5 Ti1 125.1(2)
O1 Ti1 C5 C1 66.13(12)
C2 Ti1 C5 C1 -37.26(12)
C11 Ti1 C5 C1 162.5(6)
C12 Ti1 C5 C1 -101.47(15)
C14 Ti1 C5 C1 -172.49(11)
C15 Ti1 C5 C1 153.59(12)
C13 Ti1 C5 C1 -133.57(11)
C3 Ti1 C5 C1 -78.23(13)
C4 Ti1 C5 C1 -114.98(18)
O1 Ti1 C5 C4 -178.89(12)
C2 Ti1 C5 C4 77.72(13)
C11 Ti1 C5 C4 -82.5(6)
C12 Ti1 C5 C4 13.5(2)
C1 Ti1 C5 C4 114.98(18)
C14 Ti1 C5 C4 -57.51(14)
C15 Ti1 C5 C4 -91.43(15)
C13 Ti1 C5 C4 -18.59(15)
C3 Ti1 C5 C4 36.75(12)
O1 Ti1 C5 C10 -56.48(19)
C2 Ti1 C5 C10 -159.9(2)
C11 Ti1 C5 C10 39.9(7)
C12 Ti1 C5 C10 135.93(18)
C1 Ti1 C5 C10 -122.6(2)
C14 Ti1 C5 C10 64.9(2)
C15 Ti1 C5 C10 31.0(2)
C13 Ti1 C5 C10 103.83(19)
C3 Ti1 C5 C10 159.2(2)
C4 Ti1 C5 C10 122.4(2)
O1 Ti1 C11 C15 86.69(11)
C2 Ti1 C11 C15 -168.94(11)
C12 Ti1 C11 C15 -115.58(16)
C1 Ti1 C11 C15 148.74(14)
C5 Ti1 C11 C15 -10.3(7)
C14 Ti1 C11 C15 -36.90(11)
C13 Ti1 C11 C15 -77.86(12)
C3 Ti1 C11 C15 -125.61(12)
C4 Ti1 C11 C15 -83.87(16)
O1 Ti1 C11 C12 -157.72(12)
C2 Ti1 C11 C12 -53.36(14)
C1 Ti1 C11 C12 -95.68(17)
C5 Ti1 C11 C12 105.3(6)
C14 Ti1 C11 C12 78.68(12)
C15 Ti1 C11 C12 115.58(16)
C13 Ti1 C11 C12 37.73(11)
C3 Ti1 C11 C12 -10.03(15)
C4 Ti1 C11 C12 31.71(18)
O1 Ti1 C11 C16 -36.97(17)
C2 Ti1 C11 C16 67.4(2)
C12 Ti1 C11 C16 120.8(2)
C1 Ti1 C11 C16 25.1(3)
C5 Ti1 C11 C16 -133.9(6)
C14 Ti1 C11 C16 -160.6(2)
C15 Ti1 C11 C16 -123.7(2)
C13 Ti1 C11 C16 158.5(2)
C3 Ti1 C11 C16 110.73(18)
C4 Ti1 C11 C16 152.46(17)
C15 C11 C12 C13 -1.5(2)
C16 C11 C12 C13 175.17(18)
Ti1 C11 C12 C13 -67.03(13)
C15 C11 C12 C17 -172.25(18)
C16 C11 C12 C17 4.4(3)
Ti1 C11 C12 C17 122.2(2)
C15 C11 C12 Ti1 65.51(13)
C16 C11 C12 Ti1 -117.80(19)
O1 Ti1 C12 C13 139.36(11)
C2 Ti1 C12 C13 -105.90(12)
C11 Ti1 C12 C13 114.40(16)
C1 Ti1 C12 C13 -111.01(13)
C5 Ti1 C12 C13 -54.46(18)
C14 Ti1 C12 C13 36.29(11)
C15 Ti1 C12 C13 77.27(12)
C3 Ti1 C12 C13 -73.63(12)
C4 Ti1 C12 C13 -46.28(13)
O1 Ti1 C12 C11 24.95(13)
C2 Ti1 C12 C11 139.70(12)
C1 Ti1 C12 C11 134.58(12)
C5 Ti1 C12 C11 -168.86(13)
C14 Ti1 C12 C11 -78.11(12)
C15 Ti1 C12 C11 -37.14(11)
C13 Ti1 C12 C11 -114.40(16)
C3 Ti1 C12 C11 171.96(12)
C4 Ti1 C12 C11 -160.68(11)
O1 Ti1 C12 C17 -95.68(19)
C2 Ti1 C12 C17 19.1(2)
C11 Ti1 C12 C17 -120.6(2)
C1 Ti1 C12 C17 14.0(2)
C5 Ti1 C12 C17 70.5(2)
C14 Ti1 C12 C17 161.3(2)
C15 Ti1 C12 C17 -157.8(2)
C13 Ti1 C12 C17 125.0(2)
C3 Ti1 C12 C17 51.33(19)
C4 Ti1 C12 C17 78.7(2)
C11 C12 C13 C14 3.1(2)
C17 C12 C13 C14 173.51(19)
Ti1 C12 C13 C14 -62.63(14)
C11 C12 C13 C18 -163.03(19)
C17 C12 C13 C18 7.4(3)
Ti1 C12 C13 C18 131.3(2)
C11 C12 C13 Ti1 65.70(13)
C17 C12 C13 Ti1 -123.9(2)
O1 Ti1 C13 C14 55.46(15)
C2 Ti1 C13 C14 -157.51(12)
C11 Ti1 C13 C14 79.12(13)
C12 Ti1 C13 C14 117.29(17)
C1 Ti1 C13 C14 -132.37(13)
C5 Ti1 C13 C14 -94.08(13)
C15 Ti1 C13 C14 37.86(12)
C3 Ti1 C13 C14 -137.64(13)
C4 Ti1 C13 C14 -104.36(12)
O1 Ti1 C13 C12 -61.83(15)
C2 Ti1 C13 C12 85.20(12)
C11 Ti1 C13 C12 -38.18(11)
C1 Ti1 C13 C12 110.33(14)
C5 Ti1 C13 C12 148.63(11)
C14 Ti1 C13 C12 -117.29(17)
C15 Ti1 C13 C12 -79.44(12)
C3 Ti1 C13 C12 105.07(12)
C4 Ti1 C13 C12 138.34(12)
O1 Ti1 C13 C18 175.08(18)
C2 Ti1 C13 C18 -37.9(2)
C11 Ti1 C13 C18 -161.3(2)
C12 Ti1 C13 C18 -123.1(3)
C1 Ti1 C13 C18 -12.8(3)
C5 Ti1 C13 C18 25.5(2)
C14 Ti1 C13 C18 119.6(3)
C15 Ti1 C13 C18 157.5(2)
C3 Ti1 C13 C18 -18.0(2)
C4 Ti1 C13 C18 15.3(2)
C12 C13 C14 C15 -3.5(2)
C18 C13 C14 C15 163.12(19)
Ti1 C13 C14 C15 -65.82(13)
C12 C13 C14 C19 -172.4(2)
C18 C13 C14 C19 -5.9(3)
Ti1 C13 C14 C19 125.2(2)
C12 C13 C14 Ti1 62.36(13)
C18 C13 C14 Ti1 -131.1(2)
O1 Ti1 C14 C15 -28.68(13)
C2 Ti1 C14 C15 149.35(12)
C11 Ti1 C14 C15 36.88(11)
C12 Ti1 C14 C15 78.24(12)
C1 Ti1 C14 C15 -148.58(14)
C5 Ti1 C14 C15 -139.94(11)
C13 Ti1 C14 C15 114.61(17)
C3 Ti1 C14 C15 159.32(11)
C4 Ti1 C14 C15 -168.32(12)
O1 Ti1 C14 C13 -143.29(11)
C2 Ti1 C14 C13 34.74(17)
C11 Ti1 C14 C13 -77.74(12)
C12 Ti1 C14 C13 -36.37(11)
C1 Ti1 C14 C13 96.81(17)
C5 Ti1 C14 C13 105.45(12)
C15 Ti1 C14 C13 -114.61(17)
C3 Ti1 C14 C13 44.71(13)
C4 Ti1 C14 C13 77.07(12)
O1 Ti1 C14 C19 93.41(19)
C2 Ti1 C14 C19 -88.6(2)
C11 Ti1 C14 C19 159.0(2)
C12 Ti1 C14 C19 -159.7(2)
C1 Ti1 C14 C19 -26.5(3)
C5 Ti1 C14 C19 -17.8(2)
C15 Ti1 C14 C19 122.1(2)
C13 Ti1 C14 C19 -123.3(2)
C3 Ti1 C14 C19 -78.58(19)
C4 Ti1 C14 C19 -46.23(19)
C12 C11 C15 C14 -0.6(2)
C16 C11 C15 C14 -177.21(19)
Ti1 C11 C15 C14 64.52(13)
C12 C11 C15 C20 175.04(18)
C16 C11 C15 C20 -1.6(3)
Ti1 C11 C15 C20 -119.83(19)
C12 C11 C15 Ti1 -65.13(13)
C16 C11 C15 Ti1 118.3(2)
C13 C14 C15 C11 2.5(2)
C19 C14 C15 C11 171.5(2)
Ti1 C14 C15 C11 -64.19(13)
C13 C14 C15 C20 -173.23(18)
C19 C14 C15 C20 -4.2(3)
Ti1 C14 C15 C20 120.07(19)
C13 C14 C15 Ti1 66.70(14)
C19 C14 C15 Ti1 -124.3(2)
O1 Ti1 C15 C11 -89.79(11)
C2 Ti1 C15 C11 27.9(3)
C12 Ti1 C15 C11 37.52(11)
C1 Ti1 C15 C11 -123.6(2)
C5 Ti1 C15 C11 178.26(11)
C14 Ti1 C15 C11 116.31(16)
C13 Ti1 C15 C11 78.61(12)
C3 Ti1 C15 C11 85.45(15)
C4 Ti1 C15 C11 131.48(12)
O1 Ti1 C15 C14 153.91(12)
C2 Ti1 C15 C14 -88.4(3)
C11 Ti1 C15 C14 -116.31(16)
C12 Ti1 C15 C14 -78.78(12)
C1 Ti1 C15 C14 120.1(2)
C5 Ti1 C15 C14 61.96(15)
C13 Ti1 C15 C14 -37.70(11)
C3 Ti1 C15 C14 -30.86(17)
C4 Ti1 C15 C14 15.18(15)
O1 Ti1 C15 C20 32.83(18)
C2 Ti1 C15 C20 150.5(2)
C11 Ti1 C15 C20 122.6(2)
C12 Ti1 C15 C20 160.1(2)
C1 Ti1 C15 C20 -1.0(4)
C5 Ti1 C15 C20 -59.1(2)
C14 Ti1 C15 C20 -121.1(2)
C13 Ti1 C15 C20 -158.8(2)
C3 Ti1 C15 C20 -151.93(17)
C4 Ti1 C15 C20 -105.90(19)
O1 Si1 C21 C22 -18.22(18)
C27 Si1 C21 C22 -141.22(16)
C33 Si1 C21 C22 103.13(16)
O1 Si1 C21 C26 168.37(15)
C27 Si1 C21 C26 45.37(18)
C33 Si1 C21 C26 -70.28(17)
C26 C21 C22 C23 0.0(3)
Si1 C21 C22 C23 -173.78(16)
C21 C22 C23 C24 -0.8(3)
C22 C23 C24 C25 0.5(3)
C23 C24 C25 C26 0.5(3)
C24 C25 C26 C21 -1.4(3)
C22 C21 C26 C25 1.1(3)
Si1 C21 C26 C25 174.72(15)
O1 Si1 C27 C28 -123.83(19)
C21 Si1 C27 C28 0.1(2)
C33 Si1 C27 C28 113.21(19)
O1 Si1 C27 C32 54.36(19)
C21 Si1 C27 C32 178.30(16)
C33 Si1 C27 C32 -68.60(18)
C32 C27 C28 C29 0.5(3)
Si1 C27 C28 C29 178.7(2)
C27 C28 C29 C30 0.0(4)
C28 C29 C30 C31 -0.2(4)
C29 C30 C31 C32 -0.2(4)
C30 C31 C32 C27 0.8(4)
C28 C27 C32 C31 -0.9(3)
Si1 C27 C32 C31 -179.3(2)
O1 Si1 C33 C38 -88.50(17)
C27 Si1 C33 C38 32.26(18)
C21 Si1 C33 C38 151.38(16)
O1 Si1 C33 C34 89.44(16)
C27 Si1 C33 C34 -149.80(15)
C21 Si1 C33 C34 -30.68(17)
C38 C33 C34 C35 0.5(3)
Si1 C33 C34 C35 -177.58(16)
C33 C34 C35 C36 0.6(3)
C34 C35 C36 C37 -0.9(3)
C35 C36 C37 C38 -0.1(3)
C36 C37 C38 C33 1.3(3)
C34 C33 C38 C37 -1.5(3)
Si1 C33 C38 C37 176.54(16)
